data_1510671
loop_
_publ_author_name
'Ruokolainen, A.'
'Tergenius, L.E.'
'Takei, H.'
'Fukuda, T.'
'Shishido, T.'
'Lundstroem, T.'
'Higashi, I.'
'Granberg, P.'
'Bernhard, J.'

_publ_section_title
;
 Magnetic properties and crystal structure of Er Rh3 11B2
;
_journal_name_full 'Journal of Alloys Compd.'
_journal_page_first 295
_journal_page_last 297
_journal_paper_doi 10.1016/0925-8388(93)90376-X
_journal_volume 193
_journal_year 1993
_chemical_formula_sum 'B2 Er Rh3'
_chemical_name_systematic 'Er Rh3 B2'
_space_group_IT_number 12
_symmetry_space_group_name_Hall '-C 2y'
_symmetry_space_group_name_H-M 'C 1 2/m 1'
_cell_angle_alpha 90
_cell_angle_beta 90.898
_cell_angle_gamma 90
_cell_formula_units_Z 2
_cell_length_a 5.3561
_cell_length_b 9.2819
_cell_length_c 3.1013
_cell_volume 154.162
_citation_journal_id_ASTM JALCEU
_cod_data_source_file boron_153.cif
_cod_data_source_block B2Er1Rh3
_cod_original_cell_volume 154.1615
_cod_original_formula_sum 'B2 Er1 Rh3'
_cod_database_code 1510671

loop_
_symmetry_equiv_pos_as_xyz
x,y,z
-x,y,-z
-x,-y,-z
x,-y,z
x+1/2,y+1/2,z
-x+1/2,y+1/2,-z
-x+1/2,-y+1/2,-z
x+1/2,-y+1/2,z

loop_
_atom_site_label
_atom_site_type_symbol
_atom_site_fract_x
_atom_site_fract_y
_atom_site_fract_z
_atom_site_occupancy
_atom_site_U_iso_or_equiv
Rh2 Rh+1 0.25 0.25 0.5 1 0.0
B1 B-3 0 0.336 0 1 0.0
Er1 Er+3 0 0 0 1 0.0
Rh1 Rh+1 0 0.5 0.5 1 0.0
